data_7132132
loop_
_publ_author_name
'Chen , Xin'
'Zhou, Shenghua'
'Zhang, Chao'
'Lin, Hua'
'Liu, Yi'

_publ_section_title
;
 A novel bifunctional thioarsenate based on unprecedented molecular
 [Cd4As8S16(S2)2]8&#x2212; cluster anions
;
_journal_name_full 'Chemical Communications'
_journal_paper_doi 10.1039/D3CC03538G
_journal_year 2023
_chemical_formula_sum 'As Cd Cs2 Se5'
_chemical_formula_weight 847.94
_space_group_crystal_system tetragonal
_space_group_IT_number 86
_space_group_name_Hall '-P 4bc'
_space_group_name_H-M_alt 'P 42/n :2'
_audit_creation_method SHELXL-2014/7
_audit_update_record
;
2022-10-26 deposited with the CCDC.	2023-09-14 downloaded from the CCDC.
;
_cell_angle_alpha 90
_cell_angle_beta 90
_cell_angle_gamma 90
_cell_formula_units_Z 8
_cell_length_a 17.9368(6)
_cell_length_b 17.9368(6)
_cell_length_c 7.5125(4)
_cell_measurement_reflns_used 9970
_cell_measurement_temperature 170(2)
_cell_measurement_theta_max 27.12
_cell_measurement_theta_min 2.94
_cell_volume 2416.99(17)
_computing_structure_refinement 'SHELXL-2014/7 (Sheldrick, 2014)'
_diffrn_ambient_temperature 170(2)
_diffrn_detector_area_resol_mean 10.3592
_diffrn_measured_fraction_theta_full 0.999
_diffrn_measured_fraction_theta_max 0.999
_diffrn_measurement_device_type 'Xcalibur, Atlas, Gemini ultra'
_diffrn_measurement_method 'Enhance (Mo) X-ray Source'
_diffrn_radiation_type MoK\a
_diffrn_radiation_wavelength 0.71073
_diffrn_reflns_av_R_equivalents 0.0467
_diffrn_reflns_av_unetI/netI 0.0250
_diffrn_reflns_Laue_measured_fraction_full 0.999
_diffrn_reflns_Laue_measured_fraction_max 0.999
_diffrn_reflns_limit_h_max 21
_diffrn_reflns_limit_h_min -21
_diffrn_reflns_limit_k_max 21
_diffrn_reflns_limit_k_min -21
_diffrn_reflns_limit_l_max 8
_diffrn_reflns_limit_l_min -8
_diffrn_reflns_number 22214
_diffrn_reflns_point_group_measured_fraction_full 0.999
_diffrn_reflns_point_group_measured_fraction_max 0.999
_diffrn_reflns_theta_full 24.994
_diffrn_reflns_theta_max 24.994
_diffrn_reflns_theta_min 2.271
_exptl_absorpt_coefficient_mu 25.456
_exptl_absorpt_correction_T_max 1.00000
_exptl_absorpt_correction_T_min 0.59882
_exptl_absorpt_correction_type multi-scan
_exptl_crystal_colour red
_exptl_crystal_density_diffrn 4.660
_exptl_crystal_description block
_exptl_crystal_F_000 2888
_exptl_crystal_size_max 0.492
_exptl_crystal_size_mid 0.078
_exptl_crystal_size_min 0.061
_refine_diff_density_max 1.711
_refine_diff_density_min -1.350
_refine_diff_density_rms 0.315
_refine_ls_extinction_coef 0.00005(2)
_refine_ls_extinction_expression Fc^*^=kFc[1+0.001xFc^2^\l^3^/sin(2\q)]^-1/4^
_refine_ls_extinction_method 'SHELXL-2014/7 (Sheldrick 2014'
_refine_ls_goodness_of_fit_ref 1.090
_refine_ls_hydrogen_treatment undef
_refine_ls_matrix_type full
_refine_ls_number_parameters 83
_refine_ls_number_reflns 2119
_refine_ls_number_restraints 0
_refine_ls_restrained_S_all 1.090
_refine_ls_R_factor_all 0.0442
_refine_ls_R_factor_gt 0.0433
_refine_ls_shift/su_max 0.000
_refine_ls_shift/su_mean 0.000
_refine_ls_structure_factor_coef Fsqd
_refine_ls_weighting_details 'w=1/[\s^2^(Fo^2^)+204.1278P] where P=(Fo^2^+2Fc^2^)/3'
_refine_ls_weighting_scheme calc
_refine_ls_wR_factor_gt 0.1087
_refine_ls_wR_factor_ref 0.1092
_reflns_Friedel_coverage 0.000
_reflns_number_gt 2049
_reflns_number_total 2119
_reflns_threshold_expression 'I > 2\s(I)'
_cod_data_source_file d3cc03538g2.cif
_cod_data_source_block Cs2CdAsSe5
_cod_original_cell_volume 2417.0(2)
_cod_original_sg_symbol_H-M 'P 42/n'
_cod_database_code 7132132
_shelx_shelxl_version_number 2014/7
_shelx_space_group_comment
;
The symmetry employed for this shelxl refinement is uniquely defined
by the following loop, which should always be used as a source of
symmetry information in preference to the above space-group names.
They are only intended as comments.
;

loop_
_space_group_symop_operation_xyz
'x, y, z'
'-x+1/2, -y+1/2, z'
'-y, x+1/2, z+1/2'
'y+1/2, -x, z+1/2'
'-x, -y, -z'
'x-1/2, y-1/2, -z'
'y, -x-1/2, -z-1/2'
'-y-1/2, x, -z-1/2'

loop_
_atom_site_label
_atom_site_type_symbol
_atom_site_fract_x
_atom_site_fract_y
_atom_site_fract_z
_atom_site_U_iso_or_equiv
_atom_site_adp_type
_atom_site_occupancy
_atom_site_site_symmetry_order
_atom_site_calc_flag
_atom_site_refinement_flags_posn
_atom_site_refinement_flags_adp
_atom_site_refinement_flags_occupancy
_atom_site_disorder_assembly
_atom_site_disorder_group
Cs1 Cs 0.65814(7) 0.13587(7) 0.2663(2) 0.0437(4) Uani 1 1 d . . . . .
Cs2 Cs 0.39624(5) 0.07806(5) 0.23434(12) 0.0205(2) Uani 1 1 d . . . . .
Cd Cd 0.37872(6) 0.30865(6) 0.77950(14) 0.0176(3) Uani 1 1 d . . . . .
As As 0.34227(8) 0.51564(8) 0.7614(2) 0.0153(3) Uani 1 1 d . . . . .
Se1 Se 0.12187(9) 0.86336(8) 0.7203(2) 0.0270(4) Uani 1 1 d . . . . .
Se2 Se 0.47786(9) 0.23241(8) 0.9761(2) 0.0206(3) Uani 1 1 d . . . . .
Se3 Se 0.00029(8) 0.72400(8) 0.5192(2) 0.0201(3) Uani 1 1 d . . . . .
Se4 Se 0.43882(8) 0.05223(8) 0.7417(2) 0.0188(3) Uani 1 1 d . . . . .
Se5 Se 0.23988(8) 0.18306(8) 0.99952(19) 0.0155(3) Uani 1 1 d . . . . .

loop_
_atom_site_aniso_label
_atom_site_aniso_U_11
_atom_site_aniso_U_22
_atom_site_aniso_U_33
_atom_site_aniso_U_23
_atom_site_aniso_U_13
_atom_site_aniso_U_12
Cs1 0.0320(6) 0.0393(7) 0.0599(9) -0.0042(6) 0.0123(6) 0.0088(5)
Cs2 0.0235(5) 0.0215(5) 0.0164(5) -0.0001(4) -0.0003(4) 0.0001(3)
Cd 0.0188(5) 0.0174(5) 0.0165(5) -0.0005(4) -0.0008(4) -0.0006(4)
As 0.0160(7) 0.0149(7) 0.0151(7) 0.0016(6) -0.0002(6) -0.0014(5)
Se1 0.0263(8) 0.0157(7) 0.0388(10) -0.0032(7) 0.0028(7) -0.0039(6)
Se2 0.0267(8) 0.0200(7) 0.0150(7) -0.0017(6) -0.0017(6) 0.0036(6)
Se3 0.0219(7) 0.0231(8) 0.0153(7) -0.0051(6) 0.0001(6) 0.0011(6)
Se4 0.0163(7) 0.0159(7) 0.0244(8) -0.0003(6) 0.0001(6) 0.0007(5)
Se5 0.0169(7) 0.0181(7) 0.0114(7) 0.0009(6) 0.0008(5) -0.0005(5)

loop_
_atom_type_symbol
_atom_type_description
_atom_type_scat_dispersion_real
_atom_type_scat_dispersion_imag
_atom_type_scat_source
As As 0.0499 2.0058 'International Tables Vol C Tables 4.2.6.8 and 6.1.1.4'
Se Se -0.0929 2.2259 'International Tables Vol C Tables 4.2.6.8 and 6.1.1.4'
Cd Cd -0.8075 1.2024 'International Tables Vol C Tables 4.2.6.8 and 6.1.1.4'
Cs Cs -0.3680 2.1192 'International Tables Vol C Tables 4.2.6.8 and 6.1.1.4'

loop_
_geom_angle_atom_site_label_1
_geom_angle_atom_site_label_2
_geom_angle_atom_site_label_3
_geom_angle
_geom_angle_site_symmetry_1
_geom_angle_site_symmetry_3
_geom_angle_publ_flag
Se3 Cs1 Se1 112.92(5) 6_656 8_756 ?
Se3 Cs1 Se2 123.10(5) 6_656 3_644 ?
Se1 Cs1 Se2 114.57(5) 8_756 3_644 ?
Se3 Cs1 Se4 92.11(4) 6_656 5_656 ?
Se1 Cs1 Se4 82.86(4) 8_756 5_656 ?
Se2 Cs1 Se4 65.13(4) 3_644 5_656 ?
Se3 Cs1 Se3 161.42(5) 6_656 8_756 ?
Se1 Cs1 Se3 57.63(4) 8_756 8_756 ?
Se2 Cs1 Se3 58.53(4) 3_644 8_756 ?
Se4 Cs1 Se3 71.52(4) 5_656 8_756 ?
Se3 Cs1 Se1 60.57(4) 6_656 8_757 ?
Se1 Cs1 Se1 166.02(6) 8_756 8_757 ?
Se2 Cs1 Se1 65.80(4) 3_644 8_757 ?
Se4 Cs1 Se1 85.00(4) 5_656 8_757 ?
Se3 Cs1 Se1 124.31(5) 8_756 8_757 ?
Se3 Cs1 Se1 140.24(5) 6_656 5_666 ?
Se1 Cs1 Se1 97.49(5) 8_756 5_666 ?
Se2 Cs1 Se1 58.28(4) 3_644 5_666 ?
Se4 Cs1 Se1 117.48(4) 5_656 5_666 ?
Se3 Cs1 Se1 58.02(4) 8_756 5_666 ?
Se1 Cs1 Se1 94.24(5) 8_757 5_666 ?
Se3 Cs1 As 156.28(5) 6_656 6_656 ?
Se1 Cs1 As 89.89(4) 8_756 6_656 ?
Se2 Cs1 As 34.99(3) 3_644 6_656 ?
Se4 Cs1 As 84.09(4) 5_656 6_656 ?
Se3 Cs1 As 34.02(3) 8_756 6_656 ?
Se1 Cs1 As 95.73(4) 8_757 6_656 ?
Se1 Cs1 As 33.63(3) 5_666 6_656 ?
Se3 Cs1 Se1 55.60(4) 6_656 6_656 ?
Se1 Cs1 Se1 94.31(5) 8_756 6_656 ?
Se2 Cs1 Se1 144.04(5) 3_644 6_656 ?
Se4 Cs1 Se1 143.68(4) 5_656 6_656 ?
Se3 Cs1 Se1 136.04(5) 8_756 6_656 ?
Se1 Cs1 Se1 91.37(4) 8_757 6_656 ?
Se1 Cs1 Se1 98.82(4) 5_666 6_656 ?
As Cs1 Se1 132.21(4) 6_656 6_656 ?
Se3 Cs1 Se2 57.16(4) 6_656 1_554 ?
Se1 Cs1 Se2 56.05(4) 8_756 1_554 ?
Se2 Cs1 Se2 155.27(4) 3_644 1_554 ?
Se4 Cs1 Se2 90.31(4) 5_656 1_554 ?
Se3 Cs1 Se2 112.70(5) 8_756 1_554 ?
Se1 Cs1 Se2 117.27(4) 8_757 1_554 ?
Se1 Cs1 Se2 140.29(5) 5_666 1_554 ?
As Cs1 Se2 145.93(5) 6_656 1_554 ?
Se1 Cs1 Se2 59.51(3) 6_656 1_554 ?
Se3 Cs1 Cs2 49.73(3) 6_656 . ?
Se1 Cs1 Cs2 80.44(4) 8_756 . ?
Se2 Cs1 Cs2 111.40(4) 3_644 . ?
Se4 Cs1 Cs2 50.29(3) 5_656 . ?
Se3 Cs1 Cs2 111.71(4) 8_756 . ?
Se1 Cs1 Cs2 86.49(3) 8_757 . ?
Se1 Cs1 Cs2 167.68(4) 5_666 . ?
As Cs1 Cs2 134.05(4) 6_656 . ?
Se1 Cs1 Cs2 93.45(3) 6_656 . ?
Se2 Cs1 Cs2 47.38(3) 1_554 . ?
Se3 Cs1 Cs1 98.64(4) 6_656 2_655 ?
Se1 Cs1 Cs1 96.82(3) 8_756 2_655 ?
Se2 Cs1 Cs1 104.93(4) 3_644 2_655 ?
Se4 Cs1 Cs1 168.40(5) 5_656 2_655 ?
Se3 Cs1 Cs1 98.45(4) 8_756 2_655 ?
Se1 Cs1 Cs1 96.47(3) 8_757 2_655 ?
Se1 Cs1 Cs1 50.98(3) 5_666 2_655 ?
As Cs1 Cs1 84.32(4) 6_656 2_655 ?
Se1 Cs1 Cs1 47.90(3) 6_656 2_655 ?
Se2 Cs1 Cs1 99.15(4) 1_554 2_655 ?
Cs2 Cs1 Cs1 141.19(4) . 2_655 ?
Se1 Cs2 Se2 142.22(5) 4_454 1_554 ?
Se1 Cs2 Se3 142.38(4) 4_454 6_656 ?
Se2 Cs2 Se3 62.13(4) 1_554 6_656 ?
Se1 Cs2 Se3 59.03(4) 4_454 4_454 ?
Se2 Cs2 Se3 112.41(4) 1_554 4_454 ?
Se3 Cs2 Se3 153.10(5) 6_656 4_454 ?
Se1 Cs2 Se4 61.17(3) 4_454 5_656 ?
Se2 Cs2 Se4 100.30(4) 1_554 5_656 ?
Se3 Cs2 Se4 91.07(4) 6_656 5_656 ?
Se3 Cs2 Se4 115.67(4) 4_454 5_656 ?
Se1 Cs2 Se2 68.28(4) 4_454 7_567 ?
Se2 Cs2 Se2 144.00(5) 1_554 7_567 ?
Se3 Cs2 Se2 106.87(4) 6_656 7_567 ?
Se3 Cs2 Se2 60.71(4) 4_454 7_567 ?
Se4 Cs2 Se2 114.61(4) 5_656 7_567 ?
Se1 Cs2 Se5 135.06(4) 4_454 8_657 ?
Se2 Cs2 Se5 81.48(4) 1_554 8_657 ?
Se3 Cs2 Se5 52.18(3) 6_656 8_657 ?
Se3 Cs2 Se5 101.78(4) 4_454 8_657 ?
Se4 Cs2 Se5 137.82(4) 5_656 8_657 ?
Se2 Cs2 Se5 67.06(3) 7_567 8_657 ?
Se1 Cs2 Se4 83.35(4) 4_454 1_554 ?
Se2 Cs2 Se4 59.99(3) 1_554 1_554 ?
Se3 Cs2 Se4 118.04(4) 6_656 1_554 ?
Se3 Cs2 Se4 72.63(4) 4_454 1_554 ?
Se4 Cs2 Se4 79.26(4) 5_656 1_554 ?
Se2 Cs2 Se4 132.93(4) 7_567 1_554 ?
Se5 Cs2 Se4 132.79(4) 8_657 1_554 ?
Se1 Cs2 Se5 110.77(4) 4_454 1_554 ?
Se2 Cs2 Se5 71.17(4) 1_554 1_554 ?
Se3 Cs2 Se5 104.63(4) 6_656 1_554 ?
Se3 Cs2 Se5 51.76(3) 4_454 1_554 ?
Se4 Cs2 Se5 154.80(4) 5_656 1_554 ?
Se2 Cs2 Se5 79.98(4) 7_567 1_554 ?
Se5 Cs2 Se5 65.84(4) 8_657 1_554 ?
Se4 Cs2 Se5 75.98(3) 1_554 1_554 ?
Se1 Cs2 Se4 86.74(4) 4_454 . ?
Se2 Cs2 Se4 121.61(4) 1_554 . ?
Se3 Cs2 Se4 59.96(3) 6_656 . ?
Se3 Cs2 Se4 122.32(4) 4_454 . ?
Se4 Cs2 Se4 74.18(4) 5_656 . ?
Se2 Cs2 Se4 63.98(3) 7_567 . ?
Se5 Cs2 Se4 69.59(3) 8_657 . ?
Se4 Cs2 Se4 153.24(5) 1_554 . ?
Se5 Cs2 Se4 130.75(4) 1_554 . ?
Se1 Cs2 Cd 98.75(4) 4_454 7_567 ?
Se2 Cs2 Cd 119.02(4) 1_554 7_567 ?
Se3 Cs2 Cd 67.05(3) 6_656 7_567 ?
Se3 Cs2 Cd 98.08(3) 4_454 7_567 ?
Se4 Cs2 Cd 112.30(4) 5_656 7_567 ?
Se2 Cs2 Cd 39.89(3) 7_567 7_567 ?
Se5 Cs2 Cd 40.04(3) 8_657 7_567 ?
Se4 Cs2 Cd 167.84(4) 1_554 7_567 ?
Se5 Cs2 Cd 92.14(3) 1_554 7_567 ?
Se4 Cs2 Cd 38.78(3) . 7_567 ?
Se1 Cs2 Cd 95.38(4) 4_454 7_566 ?
Se2 Cs2 Cd 61.99(3) 1_554 7_566 ?
Se3 Cs2 Cd 120.79(3) 6_656 7_566 ?
Se3 Cs2 Cd 51.12(3) 4_454 7_566 ?
Se4 Cs2 Cd 116.56(4) 5_656 7_566 ?
Se2 Cs2 Cd 106.48(3) 7_567 7_566 ?
Se5 Cs2 Cd 101.58(3) 8_657 7_566 ?
Se4 Cs2 Cd 37.95(3) 1_554 7_566 ?
Se5 Cs2 Cd 38.32(3) 1_554 7_566 ?
Se4 Cs2 Cd 168.68(4) . 7_566 ?
Cd Cs2 Cd 129.97(3) 7_567 7_566 ?
Se4 Cd Se5 123.62(6) 8_657 8_657 ?
Se4 Cd Se2 99.92(6) 8_657 . ?
Se5 Cd Se2 118.09(6) 8_657 . ?
Se4 Cd Se5 110.93(6) 8_657 2 ?
Se5 Cd Se5 100.31(6) 8_657 2 ?
Se2 Cd Se5 102.31(6) . 2 ?
Se4 Cd Cs2 67.84(4) 8_657 8_657 ?
Se5 Cd Cs2 164.90(5) 8_657 8_657 ?
Se2 Cd Cs2 64.84(4) . 8_657 ?
Se5 Cd Cs2 64.99(4) 2 8_657 ?
Se4 Cd Cs2 62.15(4) 8_657 8_656 ?
Se5 Cd Cs2 62.14(4) 8_657 8_656 ?
Se2 Cd Cs2 124.63(5) . 8_656 ?
Se5 Cd Cs2 132.97(5) 2 8_656 ?
Cs2 Cd Cs2 129.96(3) 8_657 8_656 ?
Se1 As Se3 112.02(8) 2_565 3_655 ?
Se1 As Se2 109.54(8) 2_565 8_657 ?
Se3 As Se2 108.31(8) 3_655 8_657 ?
Se1 As Se4 109.28(8) 2_565 8_657 ?
Se3 As Se4 110.94(8) 3_655 8_657 ?
Se2 As Se4 106.60(8) 8_657 8_657 ?
Se1 As Cs1 73.12(6) 2_565 6_566 ?
Se3 As Cs1 71.10(6) 3_655 6_566 ?
Se2 As Cs1 68.78(5) 8_657 6_566 ?
Se4 As Cs1 175.38(7) 8_657 6_566 ?
As Se1 Cs2 96.88(6) 2_565 3 ?
As Se1 Cs1 102.38(7) 2_565 7_576 ?
Cs2 Se1 Cs1 96.49(5) 3 7_576 ?
As Se1 Cs1 86.67(6) 2_565 7_577 ?
Cs2 Se1 Cs1 92.93(4) 3 7_577 ?
Cs1 Se1 Cs1 166.02(6) 7_576 7_577 ?
As Se1 Cs1 73.24(6) 2_565 5_666 ?
Cs2 Se1 Cs1 169.96(5) 3 5_666 ?
Cs1 Se1 Cs1 87.57(4) 7_576 5_666 ?
Cs1 Se1 Cs1 84.85(5) 7_577 5_666 ?
As Se1 Cs1 152.90(7) 2_565 6_566 ?
Cs2 Se1 Cs1 108.34(4) 3 6_566 ?
Cs1 Se1 Cs1 84.85(4) 7_576 6_566 ?
Cs1 Se1 Cs1 82.39(4) 7_577 6_566 ?
Cs1 Se1 Cs1 81.11(4) 5_666 6_566 ?
As Se2 Cd 93.68(6) 7_567 . ?
As Se2 Cs2 94.97(6) 7_567 1_556 ?
Cd Se2 Cs2 114.15(5) . 1_556 ?
As Se2 Cs2 163.99(7) 7_567 8_657 ?
Cd Se2 Cs2 75.27(4) . 8_657 ?
Cs2 Se2 Cs2 100.09(4) 1_556 8_657 ?
As Se2 Cs1 76.23(6) 7_567 4_565 ?
Cd Se2 Cs1 90.15(5) . 4_565 ?
Cs2 Se2 Cs1 154.86(5) 1_556 4_565 ?
Cs2 Se2 Cs1 92.01(4) 8_657 4_565 ?
As Se2 Cs1 86.42(6) 7_567 1_556 ?
Cd Se2 Cs1 171.62(6) . 1_556 ?
Cs2 Se2 Cs1 74.17(3) 1_556 1_556 ?
Cs2 Se2 Cs1 102.82(4) 8_657 1_556 ?
Cs1 Se2 Cs1 81.72(4) 4_565 1_556 ?
As Se3 Cs1 93.20(6) 4_464 6_566 ?
As Se3 Cs2 96.69(6) 4_464 6_566 ?
Cs1 Se3 Cs2 82.14(4) 6_566 6_566 ?
As Se3 Cs2 146.67(7) 4_464 3 ?
Cs1 Se3 Cs2 117.37(5) 6_566 3 ?
Cs2 Se3 Cs2 100.21(4) 6_566 3 ?
As Se3 Cs1 74.88(6) 4_464 7_576 ?
Cs1 Se3 Cs1 89.64(5) 6_566 7_576 ?
Cs2 Se3 Cs1 167.95(5) 6_566 7_576 ?
Cs2 Se3 Cs1 91.39(4) 3 7_576 ?
As Se4 Cd 98.06(6) 7_567 7_567 ?
As Se4 Cs2 92.27(5) 7_567 5_656 ?
Cd Se4 Cs2 169.63(6) 7_567 5_656 ?
As Se4 Cs1 171.08(7) 7_567 5_656 ?
Cd Se4 Cs1 90.62(5) 7_567 5_656 ?
Cs2 Se4 Cs1 79.02(3) 5_656 5_656 ?
As Se4 Cs2 91.69(6) 7_567 1_556 ?
Cd Se4 Cs2 79.90(4) 7_567 1_556 ?
Cs2 Se4 Cs2 100.74(4) 5_656 1_556 ?
Cs1 Se4 Cs2 91.81(4) 5_656 1_556 ?
As Se4 Cs2 90.54(6) 7_567 . ?
Cd Se4 Cs2 73.38(4) 7_567 . ?
Cs2 Se4 Cs2 105.82(4) 5_656 . ?
Cs1 Se4 Cs2 90.02(4) 5_656 . ?
Cs2 Se4 Cs2 153.24(5) 1_556 . ?
Se5 Se5 Cd 109.94(5) 2 7_567 ?
Se5 Se5 Cd 93.63(6) 2 2 ?
Cd Se5 Cd 84.62(4) 7_567 2 ?
Se5 Se5 Cs2 118.96(6) 2 7_567 ?
Cd Se5 Cs2 127.58(5) 7_567 7_567 ?
Cd Se5 Cs2 74.97(4) 2 7_567 ?
Se5 Se5 Cs2 112.25(7) 2 1_556 ?
Cd Se5 Cs2 79.54(4) 7_567 1_556 ?
Cd Se5 Cs2 153.00(5) 2 1_556 ?
Cs2 Se5 Cs2 97.67(3) 7_567 1_556 ?

loop_
_geom_bond_atom_site_label_1
_geom_bond_atom_site_label_2
_geom_bond_distance
_geom_bond_site_symmetry_2
_geom_bond_publ_flag
Cs1 Se3 3.6212(19) 6_656 ?
Cs1 Se1 3.684(2) 8_756 ?
Cs1 Se2 3.791(2) 3_644 ?
Cs1 Se4 3.7962(19) 5_656 ?
Cs1 Se3 3.8706(19) 8_756 ?
Cs1 Se1 3.885(2) 8_757 ?
Cs1 Se1 3.947(2) 5_666 ?
Cs1 As 3.9498(18) 6_656 ?
Cs1 Se1 4.1332(19) 6_656 ?
Cs1 Se2 4.267(2) 1_554 ?
Cs1 Cs2 4.8168(15) . ?
Cs1 Cs1 5.256(3) 2_655 ?
Cs2 Se1 3.6357(18) 4_454 ?
Cs2 Se2 3.6841(18) 1_554 ?
Cs2 Se3 3.7100(18) 6_656 ?
Cs2 Se3 3.7592(17) 4_454 ?
Cs2 Se4 3.7746(17) 5_656 ?
Cs2 Se2 3.7911(17) 7_567 ?
Cs2 Se5 3.8008(16) 8_657 ?
Cs2 Se4 3.8070(19) 1_554 ?
Cs2 Se5 3.8110(17) 1_554 ?
Cs2 Se4 3.9151(19) . ?
Cs2 Cd 4.0507(14) 7_567 ?
Cs2 Cd 4.2391(14) 7_566 ?
Cd Se4 2.6477(17) 8_657 ?
Cd Se5 2.6726(17) 8_657 ?
Cd Se2 2.6859(18) . ?
Cd Se5 2.6981(17) 2 ?
Cd Cs2 4.0507(14) 8_657 ?
Cd Cs2 4.2391(14) 8_656 ?
As Se1 2.285(2) 2_565 ?
As Se3 2.289(2) 3_655 ?
As Se2 2.332(2) 8_657 ?
As Se4 2.341(2) 8_657 ?
As Cs1 3.9498(18) 6_566 ?
Se1 As 2.285(2) 2_565 ?
Se1 Cs2 3.6357(18) 3 ?
Se1 Cs1 3.684(2) 7_576 ?
Se1 Cs1 3.885(2) 7_577 ?
Se1 Cs1 3.947(2) 5_666 ?
Se1 Cs1 4.1332(19) 6_566 ?
Se2 As 2.332(2) 7_567 ?
Se2 Cs2 3.6841(18) 1_556 ?
Se2 Cs2 3.7912(17) 8_657 ?
Se2 Cs1 3.791(2) 4_565 ?
Se2 Cs1 4.267(2) 1_556 ?
Se3 As 2.289(2) 4_464 ?
Se3 Cs1 3.6211(19) 6_566 ?
Se3 Cs2 3.7100(18) 6_566 ?
Se3 Cs2 3.7593(17) 3 ?
Se3 Cs1 3.8707(19) 7_576 ?
Se4 As 2.341(2) 7_567 ?
Se4 Cd 2.6477(17) 7_567 ?
Se4 Cs2 3.7744(17) 5_656 ?
Se4 Cs1 3.7962(19) 5_656 ?
Se4 Cs2 3.8070(19) 1_556 ?
Se5 Se5 2.429(3) 2 ?
Se5 Cd 2.6727(17) 7_567 ?
Se5 Cd 2.6981(17) 2 ?
Se5 Cs2 3.8008(16) 7_567 ?
Se5 Cs2 3.8111(17) 1_556 ?
